data_2243511
loop_
_publ_author_name
'Udvardy, Antal'
'De, Sourav'
'G\'al, Tam\'as Gyula'
'Papp, G\'abor'
'Cz\'eg\'eni, Csilla Eniko'
'Jo\'o, Ferenc'

_publ_section_title
;
 Crystal structure of zwitterionic
 3,3'-[1,1'-(butane-1,4-diyl)bis(1<i>H</i>-imidazol-3-ium-3,1-diyl)]bis(propane-1-sulfonate)
 dihydrate
;
_journal_coeditor_code WM5571
_journal_issue 8
_journal_name_full 'Acta Crystallographica Section E'
_journal_page_first 1353
_journal_page_last 1356
_journal_paper_doi 10.1107/S2056989020009779
_journal_volume 76
_journal_year 2020
_chemical_formula_iupac 'C16 H26 N4 O6 S2, 2H2 O'
_chemical_formula_moiety 'C16 H26 N4 O6 S2, 2(H2 O)'
_chemical_formula_sum 'C16 H30 N4 O8 S2'
_chemical_formula_weight 470.56
_chemical_name_common
;
bis(propanosulfonate)-N,N-butyl-bis(imidazole) dihydrate
;
_chemical_name_systematic
'3,3'-[1,1'-(Butane-1,4-diyl)bis(1<i>H</i>-imidazol-3-ium-3,1-diyl)]bis(propane-1-sulfonate) dihydrate'
_space_group_crystal_system monoclinic
_space_group_IT_number 14
_space_group_name_Hall '-P 2ybc'
_space_group_name_H-M_alt 'P 1 21/c 1'
_atom_sites_solution_hydrogens mixed
_atom_sites_solution_primary direct
_atom_sites_solution_secondary direct
_audit_creation_method SHELXL-2018/3
_cell_angle_alpha 90
_cell_angle_beta 97.860(4)
_cell_angle_gamma 90
_cell_formula_units_Z 2
_cell_length_a 5.6085(4)
_cell_length_b 18.1641(11)
_cell_length_c 10.6884(7)
_cell_measurement_reflns_used 8513
_cell_measurement_temperature 299.82
_cell_measurement_theta_max 70.02
_cell_measurement_theta_min 4.84
_cell_volume 1078.63(12)
_computing_cell_refinement
;
SAINT (Bruker, 2017)
;
_computing_data_collection
;
APEX3 (Bruker, 2017)
;
_computing_data_reduction
;
SAINT (Bruker 2017)
;
_computing_molecular_graphics
;
Mercury (Macrae <i>et al.</i>,  2020)
;
_computing_publication_material
;
WinGX (Farrugia, 2012), <i>OLEX2</i> (Dolomanov <i>et al.</i>,
2009),
publCIF (Westrip, 2010)
;
_computing_structure_refinement
;
SHELXL (Sheldrick, 2015b)
;
_computing_structure_solution
;
SHELXT (Sheldrick, 2015a)
;
_diffrn_ambient_temperature 299.82
_diffrn_measured_fraction_theta_full 0.954
_diffrn_measured_fraction_theta_max 0.954
_diffrn_measurement_device_type 'Bruker D8 VENTURE'
_diffrn_measurement_method '\w and \f scans'
_diffrn_radiation_type CuK\a
_diffrn_radiation_wavelength 1.54178
_diffrn_reflns_av_R_equivalents 0.0515
_diffrn_reflns_av_unetI/netI 0.0411
_diffrn_reflns_limit_h_max 6
_diffrn_reflns_limit_h_min -6
_diffrn_reflns_limit_k_max 21
_diffrn_reflns_limit_k_min -21
_diffrn_reflns_limit_l_max 11
_diffrn_reflns_limit_l_min -12
_diffrn_reflns_number 8276
_diffrn_reflns_theta_full 66.781
_diffrn_reflns_theta_max 66.781
_diffrn_reflns_theta_min 4.834
_diffrn_source 'microfocus sealed tube'
_exptl_absorpt_coefficient_mu 2.693
_exptl_absorpt_correction_T_max 0.820
_exptl_absorpt_correction_T_min 0.702
_exptl_absorpt_correction_type multi-scan
_exptl_absorpt_process_details
;
(<i>SADABS</i>; Krause <i>et al.</i>, 2015)
;
_exptl_crystal_colour colourless
_exptl_crystal_density_diffrn 1.449
_exptl_crystal_description prism
_exptl_crystal_F_000 500
_exptl_crystal_size_max 0.200
_exptl_crystal_size_mid 0.115
_exptl_crystal_size_min 0.071
_refine_diff_density_max 0.398
_refine_diff_density_min -0.293
_refine_ls_extinction_method none
_refine_ls_goodness_of_fit_ref 1.107
_refine_ls_hydrogen_treatment constr
_refine_ls_matrix_type full
_refine_ls_number_parameters 136
_refine_ls_number_reflns 1841
_refine_ls_number_restraints 0
_refine_ls_restrained_S_all 1.107
_refine_ls_R_factor_all 0.0641
_refine_ls_R_factor_gt 0.0477
_refine_ls_shift/su_max 0.000
_refine_ls_shift/su_mean 0.000
_refine_ls_structure_factor_coef Fsqd
_refine_ls_weighting_details 'w=1/[\s^2^(Fo^2^)+(0.0303P)^2^+0.8877P] where P=(Fo^2^+2Fc^2^)/3'
_refine_ls_weighting_scheme calc
_refine_ls_wR_factor_gt 0.0975
_refine_ls_wR_factor_ref 0.1093
_reflns_number_gt 1483
_reflns_number_total 1841
_reflns_threshold_expression 'I > 2\s(I)'
_cod_data_source_file wm5571sup1.cif
_cod_data_source_block I
_cod_original_sg_symbol_H-M 'P 21/c'
_cod_database_code 2243511
_shelx_space_group_comment
;
The symmetry employed for this shelxl refinement is uniquely defined
by the following loop, which should always be used as a source of
symmetry information in preference to the above space-group names.
They are only intended as comments.
;
_shelx_estimated_absorpt_t_min 0.615
_shelx_estimated_absorpt_t_max 0.832

loop_
_space_group_symop_operation_xyz
'x, y, z'
'-x, y+1/2, -z+1/2'
'-x, -y, -z'
'x, -y-1/2, z-1/2'

loop_
_atom_site_type_symbol
_atom_site_label
_atom_site_fract_x
_atom_site_fract_y
_atom_site_fract_z
_atom_site_U_iso_or_equiv
_atom_site_adp_type
_atom_site_calc_flag
_atom_site_occupancy
_atom_site_disorder_assembly
_atom_site_disorder_group
S S1 -0.01051(13) 0.32408(4) 0.27909(7) 0.0384(2) Uani d 1 . .
O O1 0.0178(4) 0.36082(12) 0.1620(2) 0.0515(6) Uani d 1 . .
O O2 -0.0556(5) 0.37554(13) 0.3769(2) 0.0684(7) Uani d 1 . .
O O3 -0.1853(4) 0.26460(13) 0.2622(2) 0.0605(7) Uani d 1 . .
N N1 0.4379(4) 0.12377(12) 0.4186(2) 0.0342(5) Uani d 1 . .
N N2 0.4693(4) 0.03758(12) 0.2835(2) 0.0397(6) Uani d 1 . .
C C1 0.2680(5) 0.28051(15) 0.3317(3) 0.0387(7) Uani d 1 . .
H H1A 0.295761 0.242246 0.272092 0.046 Uiso calc 1 . .
H H1B 0.396416 0.316390 0.333023 0.046 Uiso calc 1 . .
C C2 0.2778(5) 0.24673(15) 0.4622(3) 0.0407(7) Uani d 1 . .
H H2A 0.126464 0.222028 0.468117 0.049 Uiso calc 1 . .
H H2B 0.296498 0.285719 0.524741 0.049 Uiso calc 1 . .
C C3 0.4824(6) 0.19192(15) 0.4923(3) 0.0414(7) Uani d 1 . .
H H3A 0.631092 0.214116 0.473993 0.050 Uiso calc 1 . .
H H3B 0.501309 0.180196 0.581604 0.050 Uiso calc 1 . .
C C4 0.2637(5) 0.07226(16) 0.4320(3) 0.0442(8) Uani d 1 . .
H H4 0.152627 0.074210 0.489045 0.053 Uiso calc 1 . .
C C5 0.2834(6) 0.01861(16) 0.3477(3) 0.0470(8) Uani d 1 . .
H H5 0.188704 -0.023476 0.335243 0.056 Uiso calc 1 . .
C C6 0.5586(5) 0.10126(15) 0.3272(3) 0.0383(7) Uani d 1 . .
H H6 0.685369 0.126268 0.298589 0.046 Uiso calc 1 . .
C C7 0.5562(6) -0.00487(17) 0.1802(3) 0.0516(8) Uani d 1 . .
H H7A 0.517965 -0.056495 0.189484 0.062 Uiso calc 1 . .
H H7B 0.729934 -0.000435 0.187416 0.062 Uiso calc 1 . .
C C8 0.4471(6) 0.02087(17) 0.0518(3) 0.0462(8) Uani d 1 . .
H H8A 0.274204 0.013577 0.041893 0.055 Uiso d 1 . .
H H8B 0.477584 0.073117 0.043983 0.055 Uiso d 1 . .
O O4 0.9450(6) 0.13610(16) 0.1398(3) 0.0982(11) Uani d 1 . .
H H4A 0.944211 0.132449 0.060413 0.147 Uiso d 1 . .
H H4B 0.898201 0.179850 0.150683 0.147 Uiso d 1 . .

loop_
_atom_site_aniso_label
_atom_site_aniso_U_11
_atom_site_aniso_U_22
_atom_site_aniso_U_33
_atom_site_aniso_U_12
_atom_site_aniso_U_13
_atom_site_aniso_U_23
S1 0.0413(4) 0.0408(4) 0.0350(4) 0.0084(3) 0.0128(3) 0.0048(3)
O1 0.0632(15) 0.0539(13) 0.0404(12) 0.0105(11) 0.0174(11) 0.0153(10)
O2 0.097(2) 0.0648(15) 0.0463(14) 0.0381(14) 0.0195(13) -0.0033(11)
O3 0.0407(13) 0.0686(15) 0.0714(17) -0.0097(11) 0.0046(12) 0.0164(12)
N1 0.0408(13) 0.0316(12) 0.0313(13) 0.0045(10) 0.0087(11) -0.0006(10)
N2 0.0527(16) 0.0335(13) 0.0344(14) 0.0073(11) 0.0114(12) -0.0036(10)
C1 0.0362(16) 0.0368(15) 0.0447(18) 0.0024(12) 0.0116(14) 0.0029(13)
C2 0.0528(19) 0.0371(15) 0.0332(16) 0.0063(13) 0.0095(14) -0.0037(12)
C3 0.0488(18) 0.0397(16) 0.0340(16) 0.0047(13) -0.0008(14) -0.0071(13)
C4 0.0486(19) 0.0485(17) 0.0389(18) -0.0005(14) 0.0180(15) 0.0016(14)
C5 0.056(2) 0.0391(17) 0.0474(19) -0.0063(14) 0.0138(16) -0.0014(14)
C6 0.0431(17) 0.0391(16) 0.0348(16) 0.0026(13) 0.0126(14) 0.0028(13)
C7 0.072(2) 0.0434(17) 0.0413(18) 0.0170(16) 0.0155(17) -0.0081(14)
C8 0.056(2) 0.0445(17) 0.0388(18) 0.0079(15) 0.0103(15) -0.0083(14)
O4 0.154(3) 0.082(2) 0.0673(19) -0.0355(19) 0.047(2) -0.0023(15)

loop_
_atom_type_symbol
_atom_type_description
_atom_type_scat_dispersion_real
_atom_type_scat_dispersion_imag
_atom_type_scat_source
C C 0.0181 0.0091 'International Tables Vol C Tables 4.2.6.8 and 6.1.1.4'
H H 0.0000 0.0000 'International Tables Vol C Tables 4.2.6.8 and 6.1.1.4'
N N 0.0311 0.0180 'International Tables Vol C Tables 4.2.6.8 and 6.1.1.4'
O O 0.0492 0.0322 'International Tables Vol C Tables 4.2.6.8 and 6.1.1.4'
S S 0.3331 0.5567 'International Tables Vol C Tables 4.2.6.8 and 6.1.1.4'

loop_
_geom_angle_atom_site_label_1
_geom_angle_atom_site_label_2
_geom_angle_atom_site_label_3
_geom_angle_site_symmetry_1
_geom_angle_site_symmetry_3
_geom_angle
_geom_angle_publ_flag
O1 S1 O2 . . 112.16(14) ?
O1 S1 O3 . . 112.80(14) ?
O2 S1 O3 . . 112.80(15) ?
O1 S1 C1 . . 106.52(13) ?
O2 S1 C1 . . 106.97(15) ?
O3 S1 C1 . . 104.93(13) ?
C6 N1 C4 . . 108.0(2) ?
C6 N1 C3 . . 126.0(2) ?
C4 N1 C3 . . 126.1(2) ?
C6 N2 C5 . . 108.7(2) ?
C6 N2 C7 . . 124.9(2) ?
C5 N2 C7 . . 126.4(3) ?
C2 C1 S1 . . 113.08(19) ?
C2 C1 H1A . . 109.0 ?
S1 C1 H1A . . 109.0 ?
C2 C1 H1B . . 109.0 ?
S1 C1 H1B . . 109.0 ?
H1A C1 H1B . . 107.8 ?
C1 C2 C3 . . 113.0(2) ?
C1 C2 H2A . . 109.0 ?
C3 C2 H2A . . 109.0 ?
C1 C2 H2B . . 109.0 ?
C3 C2 H2B . . 109.0 ?
H2A C2 H2B . . 107.8 ?
N1 C3 C2 . . 111.7(2) ?
N1 C3 H3A . . 109.3 ?
C2 C3 H3A . . 109.3 ?
N1 C3 H3B . . 109.3 ?
C2 C3 H3B . . 109.3 ?
H3A C3 H3B . . 107.9 ?
C5 C4 N1 . . 107.4(2) ?
C5 C4 H4 . . 126.3 ?
N1 C4 H4 . . 126.3 ?
C4 C5 N2 . . 107.0(3) ?
C4 C5 H5 . . 126.5 ?
N2 C5 H5 . . 126.5 ?
N2 C6 N1 . . 108.9(2) ?
N2 C6 H6 . . 125.6 ?
N1 C6 H6 . . 125.6 ?
N2 C7 C8 . . 112.6(2) ?
N2 C7 H7A . . 109.1 ?
C8 C7 H7A . . 109.1 ?
N2 C7 H7B . . 109.1 ?
C8 C7 H7B . . 109.1 ?
H7A C7 H7B . . 107.8 ?
C7 C8 C8 . 3_655 111.0(3) ?
C7 C8 H8A . . 109.5 ?
C8 C8 H8A 3_655 . 109.5 ?
C7 C8 H8B . . 109.2 ?
C8 C8 H8B 3_655 . 109.4 ?
H8A C8 H8B . . 108.0 ?
H4A O4 H4B . . 104.5 ?

loop_
_geom_bond_atom_site_label_1
_geom_bond_atom_site_label_2
_geom_bond_site_symmetry_2
_geom_bond_distance
_geom_bond_publ_flag
S1 O1 . 1.446(2) ?
S1 O2 . 1.450(2) ?
S1 O3 . 1.453(2) ?
S1 C1 . 1.773(3) ?
N1 C6 . 1.327(3) ?
N1 C4 . 1.374(4) ?
N1 C3 . 1.470(3) ?
N2 C6 . 1.320(4) ?
N2 C5 . 1.368(4) ?
N2 C7 . 1.482(3) ?
C1 C2 . 1.517(4) ?
C1 H1A . 0.9700 ?
C1 H1B . 0.9700 ?
C2 C3 . 1.520(4) ?
C2 H2A . 0.9700 ?
C2 H2B . 0.9700 ?
C3 H3A . 0.9700 ?
C3 H3B . 0.9700 ?
C4 C5 . 1.342(4) ?
C4 H4 . 0.9300 ?
C5 H5 . 0.9300 ?
C6 H6 . 0.9300 ?
C7 C8 . 1.499(4) ?
C7 H7A . 0.9700 ?
C7 H7B . 0.9700 ?
C8 C8 3_655 1.528(5) ?
C8 H8A . 0.9700 ?
C8 H8B . 0.9700 ?
O4 H4A . 0.8500 ?
O4 H4B . 0.8499 ?

loop_
_geom_hbond_atom_site_label_D
_geom_hbond_atom_site_label_H
_geom_hbond_atom_site_label_A
_geom_hbond_site_symmetry_A
_geom_hbond_distance_DH
_geom_hbond_distance_HA
_geom_hbond_distance_DA
_geom_hbond_angle_DHA
O4 H4A O2 4_665 0.85 1.97 2.818(4) 180
O4 H4B O3 1_655 0.85 2.04 2.821(4) 152
C4 H4 O1 4_566 0.93 2.40 3.217(4) 146
C5 H5 O1 2_545 0.93 2.40 3.321(4) 170
C6 H6 O4 . 0.93 2.39 3.209(4) 147

loop_
_geom_torsion_atom_site_label_1
_geom_torsion_atom_site_label_2
_geom_torsion_atom_site_label_3
_geom_torsion_atom_site_label_4
_geom_torsion_site_symmetry_1
_geom_torsion_site_symmetry_2
_geom_torsion_site_symmetry_3
_geom_torsion_site_symmetry_4
_geom_torsion
_geom_torsion_publ_flag
O1 S1 C1 C2 . . . . 173.2(2) ?
O2 S1 C1 C2 . . . . 53.1(2) ?
O3 S1 C1 C2 . . . . -66.9(2) ?
S1 C1 C2 C3 . . . . 163.8(2) ?
C6 N1 C3 C2 . . . . 111.4(3) ?
C4 N1 C3 C2 . . . . -68.4(4) ?
C1 C2 C3 N1 . . . . -71.0(3) ?
C6 N1 C4 C5 . . . . 0.3(3) ?
C3 N1 C4 C5 . . . . -179.9(3) ?
N1 C4 C5 N2 . . . . 0.1(4) ?
C6 N2 C5 C4 . . . . -0.4(4) ?
C7 N2 C5 C4 . . . . -179.5(3) ?
C5 N2 C6 N1 . . . . 0.6(3) ?
C7 N2 C6 N1 . . . . 179.7(2) ?
C4 N1 C6 N2 . . . . -0.6(3) ?
C3 N1 C6 N2 . . . . 179.6(2) ?
C6 N2 C7 C8 . . . . -83.8(4) ?
C5 N2 C7 C8 . . . . 95.1(4) ?
N2 C7 C8 C8 . . . 3_655 176.4(3) ?

_cod_database_fobs_code 2243511
